data_1524373
loop_
_publ_author_name
'Fornasini, M.L.'
'Merlo, F.'

_publ_section_title
;
 Composti di formula M5 Sn4 e M11 Sn10 formati delle terre rare con lo
 stagno
;
_journal_name_full
;
Atti della Accademia Nazionale dei Lincei, Classe di Scienze Fisiche, 
Matematiche e Naturali, Rendiconti, Serie 8 (1, 1946-)
;
_journal_page_first 186
_journal_page_last 196
_journal_volume 50
_journal_year 1971
_chemical_formula_sum 'Dy11 Sn10'
_space_group_IT_number 139
_symmetry_space_group_name_Hall '-I 4 2'
_symmetry_space_group_name_H-M 'I 4/m m m'
_cell_angle_alpha 90
_cell_angle_beta 90
_cell_angle_gamma 90
_cell_formula_units_Z 4
_cell_length_a 11.54
_cell_length_b 11.54
_cell_length_c 16.9
_cell_volume 2250.600
_citation_journal_id_ASTM AANL8V
_cod_data_source_file Fornasini_AANL8V_1971_1833.cif
_cod_data_source_block Dy11Sn10
_cod_original_cell_volume 2250.6
_cod_database_code 1524373

loop_
_symmetry_equiv_pos_as_xyz
x,y,z
-y,x,z
-x,-y,z
y,-x,z
x,-y,-z
y,x,-z
-x,y,-z
-y,-x,-z
-x,-y,-z
y,-x,-z
x,y,-z
-y,x,-z
-x,y,z
-y,-x,z
x,-y,z
y,x,z
x+1/2,y+1/2,z+1/2
-y+1/2,x+1/2,z+1/2
-x+1/2,-y+1/2,z+1/2
y+1/2,-x+1/2,z+1/2
x+1/2,-y+1/2,-z+1/2
y+1/2,x+1/2,-z+1/2
-x+1/2,y+1/2,-z+1/2
-y+1/2,-x+1/2,-z+1/2
-x+1/2,-y+1/2,-z+1/2
y+1/2,-x+1/2,-z+1/2
x+1/2,y+1/2,-z+1/2
-y+1/2,x+1/2,-z+1/2
-x+1/2,y+1/2,z+1/2
-y+1/2,-x+1/2,z+1/2
x+1/2,-y+1/2,z+1/2
y+1/2,x+1/2,z+1/2

loop_
_atom_site_label
_atom_site_type_symbol
_atom_site_fract_x
_atom_site_fract_y
_atom_site_fract_z
_atom_site_occupancy
_atom_site_U_iso_or_equiv
Sn5 Sn 0.2097 0.2097 0.3186 1 0.0
Dy4 Dy 0 0.3241 0.3975 1 0.0
Dy1 Dy 0 0 0.3394 1 0.0
Sn2 Sn 0 0 0.1129 1 0.0
Dy2 Dy 0.1786 0.1786 0 1 0.0
Sn4 Sn 0.363 0 0 1 0.0
Sn3 Sn 0.3803 0.3803 0 1 0.0
Dy3 Dy 0 0.2518 0.1897 1 0.0
Sn1 Sn 0 0.5 0.25 1 0.0
